data_9009592
loop_
_publ_author_name
'Beran, A.'
'Zemann, J.'

_publ_section_title
;
 Refinement and comparison of the crystal structures of a dolomite and of
 an Fe-rich ankerite
;
_journal_coden_ASTM TTMMDZ
_journal_issue 4
_journal_name_full
;
 TMPM, Tschermaks Mineralogische und Petrographische Mitteilungen
;
_journal_page_first 279
_journal_page_last 286
_journal_paper_doi 10.1007/BF01081130
_journal_volume 24
_journal_year 1977
_chemical_compound_source 'from Oberdorf, Styria, Austria'
_chemical_formula_analytical 'Ca (Mg0.94 Fe0.05 Mn0.01) (C O3)2'
_chemical_formula_sum 'C2 Ca Fe0.05 Mg0.94 Mn0.01 O6'
_chemical_name_mineral Dolomite
_space_group_crystal_system trigonal
_space_group_IT_number 148
_space_group_name_Hall '-R 3'
_space_group_name_H-M_alt 'R -3 :H'
_cell_angle_alpha 90
_cell_angle_beta 90
_cell_angle_gamma 120
_cell_formula_units_Z 3
_cell_length_a 4.812(1)
_cell_length_b 4.812(1)
_cell_length_c 16.020(3)
_cell_volume 321.251
_exptl_crystal_density_diffrn 2.889
_refine_ls_R_factor_all 0.029
_cod_duplicate_entry 1200014
_cod_depositor_comments
;
 Merging entries 1200014, 5000116 and 9009592. Marking entries 5000116 and
 9009592 as duplicates of entry 1200014. Marking entries 1200014, 5000116 and
 9009592 as being related to AMCSD entry 0015666.

 Antanas Vaitkus,
 2018-07-06
;
_cod_original_sg_symbol_H-M 'R -3'
_cod_original_formula_sum 'Ca (Mg.94 Fe.05 Mn.01) C2 O6'
_cod_database_code 9009592

loop_
_space_group_symop_id
_space_group_symop_operation_xyz
1 x,y,z
2 -y,x-y,z
3 y-x,-x,z
4 -x,-y,-z
5 y,y-x,-z
6 x-y,x,-z
7 1/3+x,2/3+y,2/3+z
8 2/3+x,1/3+y,1/3+z
9 1/3-y,2/3+x-y,2/3+z
10 2/3-y,1/3+x-y,1/3+z
11 1/3-x+y,2/3-x,2/3+z
12 2/3-x+y,1/3-x,1/3+z
13 1/3-x,2/3-y,2/3-z
14 2/3-x,1/3-y,1/3-z
15 1/3+y,2/3-x+y,2/3-z
16 2/3+y,1/3-x+y,1/3-z
17 1/3+x-y,2/3+x,2/3-z
18 2/3+x-y,1/3+x,1/3-z

loop_
_atom_site_aniso_label
_atom_site_aniso_U_11
_atom_site_aniso_U_22
_atom_site_aniso_U_33
_atom_site_aniso_U_12
_atom_site_aniso_U_13
_atom_site_aniso_U_23
Ca 0.00772 0.00772 0.00559 0.00386 0.00000 0.00000
Mg 0.00399 0.00399 0.00260 0.00199 0.00000 0.00000
Fe 0.00399 0.00399 0.00260 0.00199 0.00000 0.00000
Mn 0.00399 0.00399 0.00260 0.00199 0.00000 0.00000
C 0.00584 0.00584 0.00559 0.00292 0.00000 0.00000
O 0.00797 0.01141 0.01170 0.00635 -0.00220 -0.00298

loop_
_atom_site_label
_atom_site_fract_x
_atom_site_fract_y
_atom_site_fract_z
_atom_site_occupancy
Ca 0 0 0 1
Mg 0 0 0.5 0.94
Fe 0 0 0.5 0.05
Mn 0 0 0.5 0.01
C 0 0 0.2429(1) 1
O 0.2485(2) -0.0343(2) 0.2439(1) 1

loop_
_cod_related_entry_id
_cod_related_entry_database
_cod_related_entry_code
1 AMCSD 0015666
